data_4328595
loop_
_publ_author_name
'Julia Vallejo'
'Isabel Castro'
'Mariadel D\'eniz'
'Catalina Ruiz-P\'erez'
'Francesc Lloret'
'Miguel Julve'
'Rafael Ruiz-Garc\'ia'
'Joan Cano'

_publ_contact_author_address
;
 Laboratorio de Rayos X y Materiales Moleculares
 Dpto. F\'isica Fundamental II. Facultad de F\'isica
 Universidad de La Laguna
 E-38204. La Laguna. Tenerife
 Spain
;
_publ_contact_author_email caruiz@ull.es
_publ_contact_author_name 'Professor Catalina Ruiz-P\'erez'
_publ_section_title
;
 Theoretical Insights into the Ferromagnetic Coupling in Oxalato-Bridged
 Chromium(III)-Cobalt(II) and Chromium(III)-Manganese(II) Dinuclear
 Complexes with Aromatic Diimine Ligands
;
_journal_name_full 'Inorganic Chemistry'
_journal_page_first 3289
_journal_page_last 3301
_journal_paper_doi 10.1021/ic202755z
_journal_volume 51
_journal_year 2012
_chemical_formula_sum 'C44 H30 Cr2 Mn N6 O19'
_chemical_formula_weight 1105.68
_chemical_name_systematic
;
 ?
;
_space_group_IT_number 2
_symmetry_cell_setting triclinic
_symmetry_space_group_name_Hall '-P 1'
_symmetry_space_group_name_H-M 'P -1'
_atom_sites_solution_hydrogens geom
_atom_sites_solution_primary direct
_atom_sites_solution_secondary difmap
_audit_creation_method SHELXL-97
_cell_angle_alpha 80.592(11)
_cell_angle_beta 81.995(11)
_cell_angle_gamma 64.037(7)
_cell_formula_units_Z 2
_cell_length_a 10.9438(9)
_cell_length_b 11.0838(13)
_cell_length_c 20.525(3)
_cell_measurement_temperature 293(2)
_cell_volume 2201.8(5)
_computing_cell_refinement 'Dirax/lsq (Duisenberg & Schreurs, 1989-2000)'
_computing_data_collection 'Collect (Nonius BV, 1997-2000)'
_computing_data_reduction 'EvalCCD (Duisenberg & Schreurs 1990-2000)'
_computing_structure_refinement 'SHELXL-97 (Sheldrick, 1997)'
_computing_structure_solution 'SHELXS-97 (Sheldrick, 1997)'
_diffrn_ambient_temperature 293(2)
_diffrn_detector 'CCD plate'
_diffrn_detector_area_resol_mean 9
_diffrn_measured_fraction_theta_full 0.911
_diffrn_measured_fraction_theta_max 0.911
_diffrn_measurement_device '95mm CCD camera on \k-goniostat'
_diffrn_measurement_device_type KappaCCD
_diffrn_measurement_method 'CCD rotation images, thick slices'
_diffrn_radiation_monochromator 'horizonally mounted graphite crystal'
_diffrn_radiation_probe x-ray
_diffrn_radiation_source 'fine-focus sealed tube'
_diffrn_radiation_type MoK\a
_diffrn_radiation_wavelength 0.71073
_diffrn_reflns_av_R_equivalents 0.0498
_diffrn_reflns_av_sigmaI/netI 0.0780
_diffrn_reflns_limit_h_max 14
_diffrn_reflns_limit_h_min -14
_diffrn_reflns_limit_k_max 14
_diffrn_reflns_limit_k_min -14
_diffrn_reflns_limit_l_max 26
_diffrn_reflns_limit_l_min -27
_diffrn_reflns_number 23204
_diffrn_reflns_theta_full 28.51
_diffrn_reflns_theta_max 28.51
_diffrn_reflns_theta_min 4.12
_diffrn_source 'Enraf Nonius FR590'
_exptl_absorpt_coefficient_mu 0.857
_exptl_absorpt_correction_type none
_exptl_crystal_colour Red
_exptl_crystal_density_diffrn 1.668
_exptl_crystal_description Irregular
_exptl_crystal_F_000 1122
_exptl_crystal_size_max 0.20
_exptl_crystal_size_mid 0.14
_exptl_crystal_size_min 0.10
_refine_diff_density_max 0.577
_refine_diff_density_min -0.549
_refine_diff_density_rms 0.074
_refine_ls_extinction_method none
_refine_ls_goodness_of_fit_ref 1.079
_refine_ls_hydrogen_treatment mixed
_refine_ls_matrix_type full
_refine_ls_number_parameters 665
_refine_ls_number_reflns 10181
_refine_ls_number_restraints 0
_refine_ls_restrained_S_all 1.079
_refine_ls_R_factor_all 0.0997
_refine_ls_R_factor_gt 0.0641
_refine_ls_shift/su_max 0.000
_refine_ls_shift/su_mean 0.000
_refine_ls_structure_factor_coef Fsqd
_refine_ls_weighting_details 'calc w=1/[\s^2^(Fo^2^)+(0.0325P)^2^+2.5954P] where P=(Fo^2^+2Fc^2^)/3'
_refine_ls_weighting_scheme calc
_refine_ls_wR_factor_gt 0.1157
_refine_ls_wR_factor_ref 0.1317
_reflns_number_gt 7348
_reflns_number_total 10181
_reflns_threshold_expression >2sigma(I)
_cod_data_source_file ic202755z_si_002.cif
_cod_data_source_block import
_cod_original_cell_volume 2201.9(5)
_cod_database_code 4328595

loop_
_symmetry_equiv_pos_as_xyz
'x, y, z'
'-x, -y, -z'

loop_
_atom_site_label
_atom_site_type_symbol
_atom_site_fract_x
_atom_site_fract_y
_atom_site_fract_z
_atom_site_U_iso_or_equiv
_atom_site_adp_type
_atom_site_occupancy
_atom_site_symmetry_multiplicity
_atom_site_calc_flag
_atom_site_refinement_flags
O2W O -0.1072(4) -0.2302(3) 0.30875(18) 0.0492(8) Uani 1 1 d .
O1W O -0.1163(4) -0.2704(4) 0.16286(16) 0.0702(11) Uani 1 1 d .
C25 C 0.3342(3) -0.4448(3) 0.42122(14) 0.0262(7) Uani 1 1 d .
C33 C 0.2010(4) -0.1438(4) 0.06424(19) 0.0459(9) Uani 1 1 d .
H33 H 0.1149 -0.1384 0.0606 0.055 Uiso 1 1 calc R
C2 C 0.0033(3) -0.5450(3) 0.36069(16) 0.0299(7) Uani 1 1 d .
C28 C 0.0988(4) -0.3540(4) 0.43713(18) 0.0391(8) Uani 1 1 d .
H28 H 0.0182 -0.3645 0.4411 0.047 Uiso 1 1 calc R
C1 C 0.1100(3) -0.5500(3) 0.30181(16) 0.0308(7) Uani 1 1 d .
C37 C 0.3389(3) -0.0452(3) 0.08060(15) 0.0320(8) Uani 1 1 d .
C41 C 0.3474(3) 0.0737(4) 0.09237(15) 0.0329(8) Uani 1 1 d .
C17 C 0.5613(3) -0.7860(4) 0.39574(16) 0.0351(8) Uani 1 1 d .
H17 H 0.5547 -0.8655 0.3922 0.042 Uiso 1 1 calc R
C31 C -0.0423(4) 0.3357(4) -0.01453(18) 0.0400(9) Uani 1 1 d .
C30 C -0.1188(4) 0.0471(4) 0.1528(2) 0.0428(9) Uani 1 1 d .
C24 C 0.3363(4) -0.3221(3) 0.42790(16) 0.0327(8) Uani 1 1 d .
C29 C -0.0385(4) 0.0493(4) 0.20841(19) 0.0404(9) Uani 1 1 d .
C32 C -0.1166(4) 0.4088(4) 0.04702(18) 0.0446(9) Uani 1 1 d .
C21 C 0.4579(3) -0.5601(3) 0.41013(14) 0.0249(7) Uani 1 1 d .
C38 C 0.5874(4) -0.1623(5) 0.07476(18) 0.0507(10) Uani 1 1 d .
H38 H 0.6671 -0.2404 0.0694 0.061 Uiso 1 1 calc R
C34 C 0.3145(5) -0.2651(4) 0.0561(2) 0.0566(11) Uani 1 1 d .
H34 H 0.3032 -0.3394 0.0477 0.068 Uiso 1 1 calc R
C36 C 0.4582(4) -0.1638(4) 0.07230(17) 0.0406(9) Uani 1 1 d .
C19 C 0.7011(4) -0.6718(4) 0.39701(17) 0.0393(9) Uani 1 1 d .
H19 H 0.7866 -0.6716 0.3944 0.047 Uiso 1 1 calc R
C18 C 0.6902(4) -0.7877(4) 0.39109(18) 0.0426(9) Uani 1 1 d .
H18 H 0.7679 -0.8667 0.3841 0.051 Uiso 1 1 calc R
C20 C 0.5838(3) -0.5539(3) 0.40703(15) 0.0303(7) Uani 1 1 d .
O7 O 0.2684(3) -0.8796(3) 0.58407(12) 0.0515(7) Uani 1 1 d .
C15 C 0.2760(3) -0.8278(3) 0.52721(16) 0.0319(8) Uani 1 1 d .
O16 O -0.0738(3) 0.3907(3) -0.07028(12) 0.0573(8) Uani 1 1 d .
O11 O -0.2049(3) 0.0041(3) 0.16565(17) 0.0707(9) Uani 1 1 d .
O12 O -0.0570(3) 0.0023(3) 0.26524(14) 0.0612(8) Uani 1 1 d .
O8 O 0.3578(4) -1.0325(3) 0.47783(14) 0.0775(11) Uani 1 1 d .
C44 C 0.2311(4) 0.2973(4) 0.11088(19) 0.0479(10) Uani 1 1 d .
H44 H 0.1498 0.3738 0.1162 0.058 Uiso 1 1 calc R
O15 O -0.2089(4) 0.5199(3) 0.04137(16) 0.0915(13) Uani 1 1 d .
C26 C 0.2102(4) -0.2129(4) 0.43892(19) 0.0467(10) Uani 1 1 d .
H26 H 0.2067 -0.1291 0.4431 0.056 Uiso 1 1 calc R
C22 C 0.5832(4) -0.4279(4) 0.41526(15) 0.0343(8) Uani 1 1 d .
H22 H 0.6657 -0.4219 0.4142 0.041 Uiso 1 1 calc R
C27 C 0.0926(4) -0.2288(4) 0.4436(2) 0.0501(10) Uani 1 1 d .
H27 H 0.0089 -0.1563 0.4510 0.060 Uiso 1 1 calc R
C16 C 0.3180(4) -0.9129(3) 0.46839(17) 0.0369(8) Uani 1 1 d .
C40 C 0.4748(4) 0.0727(4) 0.09486(17) 0.0404(9) Uani 1 1 d .
C35 C 0.4427(4) -0.2761(4) 0.06049(19) 0.0503(10) Uani 1 1 d .
H35 H 0.5185 -0.3576 0.0556 0.060 Uiso 1 1 calc R
C23 C 0.4663(4) -0.3183(4) 0.42449(16) 0.0375(8) Uani 1 1 d .
H23 H 0.4696 -0.2376 0.4288 0.045 Uiso 1 1 calc R
C39 C 0.5948(4) -0.0498(5) 0.08462(18) 0.0499(10) Uani 1 1 d .
H39 H 0.6800 -0.0506 0.0849 0.060 Uiso 1 1 calc R
C42 C 0.4757(4) 0.1917(5) 0.10610(19) 0.0524(11) Uani 1 1 d .
H42 H 0.5580 0.1961 0.1080 0.063 Uiso 1 1 calc R
C11 C -0.4280(3) -0.3746(4) 0.24329(15) 0.0357(8) Uani 1 1 d .
C3 C -0.4225(4) -0.0662(4) 0.27166(18) 0.0506(10) Uani 1 1 d .
H3 H -0.3584 -0.0352 0.2769 0.061 Uiso 1 1 calc R
C14 C -0.2486(4) -0.5813(4) 0.23065(18) 0.0494(10) Uani 1 1 d .
H14 H -0.1553 -0.6359 0.2279 0.059 Uiso 1 1 calc R
C43 C 0.3549(5) 0.3034(5) 0.1144(2) 0.0582(12) Uani 1 1 d .
H43 H 0.3554 0.3834 0.1224 0.070 Uiso 1 1 calc R
C7 C -0.4743(4) -0.2368(4) 0.25407(16) 0.0390(9) Uani 1 1 d .
C12 C -0.4736(5) -0.5613(5) 0.2301(2) 0.0582(12) Uani 1 1 d .
H12 H -0.5335 -0.5992 0.2276 0.070 Uiso 1 1 calc R
C6 C -0.6148(4) -0.1528(5) 0.25754(18) 0.0494(10) Uani 1 1 d .
C10 C -0.5236(4) -0.4244(5) 0.23839(17) 0.0478(10) Uani 1 1 d .
C5 C -0.6552(5) -0.0176(5) 0.2673(2) 0.0611(13) Uani 1 1 d .
H5 H -0.7470 0.0425 0.2689 0.073 Uiso 1 1 calc R
C4 C -0.5595(5) 0.0241(5) 0.2744(2) 0.0617(12) Uani 1 1 d .
H4 H -0.5852 0.1133 0.2810 0.074 Uiso 1 1 calc R
C13 C -0.3373(5) -0.6380(5) 0.2259(2) 0.0633(12) Uani 1 1 d .
H13 H -0.3031 -0.7287 0.2197 0.076 Uiso 1 1 calc R
C9 C -0.6647(4) -0.3378(5) 0.2433(2) 0.0595(12) Uani 1 1 d .
H9 H -0.7278 -0.3716 0.2405 0.071 Uiso 1 1 calc R
C8 C -0.7085(4) -0.2077(5) 0.2520(2) 0.0619(13) Uani 1 1 d .
H8 H -0.8016 -0.1523 0.2544 0.074 Uiso 1 1 calc R
O3W O 0.0337(7) 0.1495(10) 0.3565(6) 0.309(6) Uani 1 1 d .
H2B H -0.090(4) -0.179(4) 0.291(2) 0.044(15) Uiso 1 1 d .
H2A H -0.156(5) -0.199(5) 0.339(2) 0.068(18) Uiso 1 1 d .
H1A H -0.135(6) -0.196(6) 0.150(3) 0.10(2) Uiso 1 1 d .
H1B H -0.053(7) -0.324(7) 0.131(3) 0.12(2) Uiso 1 1 d .
Cr2 Cr 0.05809(5) 0.15357(5) 0.09315(3) 0.03225(15) Uani 1 1 d .
Cr1 Cr 0.24928(5) -0.65257(5) 0.41438(2) 0.02597(14) Uani 1 1 d .
Mn1 Mn -0.15937(5) -0.35490(6) 0.25623(2) 0.03654(15) Uani 1 1 d .
O6 O 0.2485(2) -0.7035(2) 0.50998(10) 0.0299(5) Uani 1 1 d .
O10 O 0.0464(2) 0.0998(2) 0.18921(11) 0.0384(6) Uani 1 1 d .
O3 O 0.2335(2) -0.6049(2) 0.31682(10) 0.0342(5) Uani 1 1 d .
O13 O 0.0496(2) 0.2153(2) -0.00178(11) 0.0397(6) Uani 1 1 d .
O5 O 0.3041(2) -0.8420(2) 0.41143(11) 0.0348(5) Uani 1 1 d .
O4 O 0.0519(2) -0.6009(2) 0.41604(10) 0.0321(5) Uani 1 1 d .
O2 O -0.1181(2) -0.4881(3) 0.35009(11) 0.0399(6) Uani 1 1 d .
N4 N 0.2154(3) -0.4586(3) 0.42554(12) 0.0285(6) Uani 1 1 d .
O9 O -0.0856(2) 0.0933(3) 0.09535(13) 0.0441(6) Uani 1 1 d .
N3 N 0.4473(3) -0.6754(3) 0.40498(12) 0.0269(6) Uani 1 1 d .
O14 O -0.0703(2) 0.3383(2) 0.10184(11) 0.0417(6) Uani 1 1 d .
N5 N 0.2119(3) -0.0357(3) 0.07692(14) 0.0354(7) Uani 1 1 d .
O1 O 0.0688(2) -0.5005(3) 0.24675(11) 0.0435(6) Uani 1 1 d .
N6 N 0.2277(3) 0.1837(3) 0.10001(13) 0.0343(7) Uani 1 1 d .
N2 N -0.2910(3) -0.4532(3) 0.23898(13) 0.0405(7) Uani 1 1 d .
N1 N -0.3789(3) -0.1952(3) 0.26196(14) 0.0414(7) Uani 1 1 d .

loop_
_atom_site_aniso_label
_atom_site_aniso_U_11
_atom_site_aniso_U_22
_atom_site_aniso_U_33
_atom_site_aniso_U_23
_atom_site_aniso_U_13
_atom_site_aniso_U_12
O2W 0.057(2) 0.054(2) 0.0406(17) -0.0068(16) 0.0064(15) -0.0298(18)
O1W 0.071(2) 0.054(2) 0.0419(17) 0.0139(17) 0.0137(16) 0.0016(19)
C25 0.0306(18) 0.0301(18) 0.0221(15) -0.0009(13) -0.0003(13) -0.0179(16)
C33 0.044(2) 0.034(2) 0.058(2) -0.0053(19) -0.0068(19) -0.0140(19)
C2 0.0311(19) 0.0338(19) 0.0316(17) -0.0037(15) -0.0011(14) -0.0204(17)
C28 0.029(2) 0.033(2) 0.054(2) -0.0090(17) -0.0002(17) -0.0116(18)
C1 0.0314(19) 0.0322(19) 0.0296(17) -0.0041(15) -0.0029(14) -0.0137(16)
C37 0.0319(19) 0.0299(19) 0.0241(16) 0.0031(14) -0.0029(14) -0.0057(16)
C41 0.034(2) 0.034(2) 0.0259(17) 0.0048(14) -0.0049(14) -0.0120(17)
C17 0.034(2) 0.0295(19) 0.0404(19) -0.0001(16) -0.0036(16) -0.0130(17)
C31 0.039(2) 0.035(2) 0.037(2) -0.0008(17) 0.0001(17) -0.0094(18)
C30 0.027(2) 0.036(2) 0.060(3) -0.0084(19) -0.0011(18) -0.0085(18)
C24 0.041(2) 0.0294(19) 0.0324(18) -0.0086(15) 0.0011(15) -0.0185(17)
C29 0.030(2) 0.031(2) 0.048(2) 0.0031(17) -0.0015(17) -0.0044(17)
C32 0.042(2) 0.032(2) 0.042(2) -0.0068(17) -0.0012(18) 0.0004(19)
C21 0.0260(17) 0.0288(18) 0.0198(15) 0.0008(13) -0.0018(13) -0.0128(15)
C38 0.032(2) 0.060(3) 0.043(2) -0.006(2) -0.0061(17) -0.002(2)
C34 0.062(3) 0.036(2) 0.067(3) -0.012(2) -0.007(2) -0.014(2)
C36 0.037(2) 0.038(2) 0.0318(18) -0.0034(16) -0.0051(16) -0.0029(18)
C19 0.029(2) 0.049(2) 0.040(2) 0.0039(17) -0.0010(16) -0.0190(19)
C18 0.0268(19) 0.036(2) 0.053(2) -0.0003(18) 0.0013(17) -0.0050(17)
C20 0.0312(19) 0.039(2) 0.0236(16) -0.0003(14) 0.0002(14) -0.0196(17)
O7 0.076(2) 0.0344(15) 0.0315(14) 0.0005(11) 0.0063(13) -0.0166(15)
C15 0.0320(19) 0.032(2) 0.0317(18) -0.0027(15) -0.0016(14) -0.0142(16)
O16 0.066(2) 0.0447(17) 0.0346(15) 0.0044(13) -0.0023(13) -0.0032(15)
O11 0.0559(19) 0.080(2) 0.094(2) -0.0147(19) 0.0037(17) -0.0460(19)
O12 0.0562(19) 0.069(2) 0.0516(17) 0.0155(15) -0.0003(14) -0.0290(17)
O8 0.150(3) 0.0288(16) 0.0530(18) -0.0066(14) -0.0012(19) -0.039(2)
C44 0.052(3) 0.032(2) 0.057(2) 0.0000(18) -0.011(2) -0.015(2)
O15 0.093(3) 0.052(2) 0.062(2) -0.0119(17) -0.0117(19) 0.033(2)
C26 0.054(3) 0.032(2) 0.060(2) -0.0177(18) 0.001(2) -0.021(2)
C22 0.036(2) 0.046(2) 0.0306(18) -0.0061(16) 0.0035(15) -0.0264(19)
C27 0.036(2) 0.036(2) 0.073(3) -0.019(2) 0.001(2) -0.0066(19)
C16 0.053(2) 0.0267(19) 0.0351(19) -0.0044(15) 0.0000(17) -0.0215(18)
C40 0.037(2) 0.051(2) 0.0302(18) 0.0016(17) -0.0051(16) -0.018(2)
C35 0.048(3) 0.033(2) 0.051(2) -0.0100(18) -0.0014(19) 0.001(2)
C23 0.050(2) 0.040(2) 0.0349(19) -0.0094(16) 0.0032(17) -0.031(2)
C39 0.032(2) 0.070(3) 0.041(2) -0.003(2) -0.0081(17) -0.015(2)
C42 0.051(3) 0.064(3) 0.053(2) 0.010(2) -0.017(2) -0.035(2)
C11 0.030(2) 0.046(2) 0.0206(16) 0.0016(15) -0.0054(14) -0.0073(18)
C3 0.051(3) 0.052(3) 0.039(2) -0.0095(19) -0.0027(19) -0.010(2)
C14 0.043(2) 0.055(3) 0.040(2) -0.0149(19) -0.0001(18) -0.009(2)
C43 0.069(3) 0.047(3) 0.070(3) 0.003(2) -0.025(2) -0.033(3)
C7 0.033(2) 0.049(2) 0.0215(16) 0.0039(16) -0.0044(14) -0.0068(18)
C12 0.066(3) 0.071(3) 0.050(2) -0.004(2) -0.014(2) -0.038(3)
C6 0.032(2) 0.060(3) 0.0318(19) 0.0044(19) -0.0018(16) -0.001(2)
C10 0.039(2) 0.070(3) 0.0305(19) 0.0073(19) -0.0087(17) -0.022(2)
C5 0.042(3) 0.061(3) 0.043(2) -0.002(2) -0.005(2) 0.011(2)
C4 0.067(3) 0.049(3) 0.043(2) -0.006(2) -0.007(2) -0.001(3)
C13 0.069(3) 0.060(3) 0.063(3) -0.020(2) -0.006(2) -0.024(3)
C9 0.042(3) 0.083(4) 0.051(3) 0.010(2) -0.012(2) -0.028(3)
C8 0.025(2) 0.079(4) 0.058(3) 0.014(3) -0.0117(19) -0.005(2)
O3W 0.119(5) 0.341(11) 0.534(16) -0.309(12) 0.043(7) -0.091(6)
Cr2 0.0293(3) 0.0284(3) 0.0326(3) -0.0007(2) -0.0035(2) -0.0070(3)
Cr1 0.0266(3) 0.0262(3) 0.0270(3) -0.0009(2) -0.0033(2) -0.0132(2)
Mn1 0.0288(3) 0.0434(3) 0.0291(3) -0.0002(2) -0.0012(2) -0.0094(3)
O6 0.0380(14) 0.0236(12) 0.0279(11) -0.0027(9) -0.0042(10) -0.0124(11)
O10 0.0355(14) 0.0434(15) 0.0361(13) 0.0045(11) -0.0057(11) -0.0189(13)
O3 0.0270(13) 0.0437(15) 0.0277(12) 0.0004(10) -0.0015(10) -0.0128(12)
O13 0.0418(15) 0.0298(14) 0.0320(13) -0.0022(10) -0.0002(11) -0.0022(12)
O5 0.0488(15) 0.0277(13) 0.0316(12) -0.0068(10) -0.0015(11) -0.0190(12)
O4 0.0290(13) 0.0417(14) 0.0277(12) 0.0037(10) -0.0033(10) -0.0193(12)
O2 0.0257(13) 0.0523(16) 0.0402(14) 0.0074(12) -0.0053(11) -0.0188(13)
N4 0.0279(15) 0.0289(15) 0.0303(14) -0.0013(12) -0.0018(12) -0.0145(13)
O9 0.0328(14) 0.0497(17) 0.0501(16) -0.0072(13) -0.0083(12) -0.0159(13)
N3 0.0270(15) 0.0237(14) 0.0289(14) 0.0020(11) -0.0054(11) -0.0106(13)
O14 0.0415(15) 0.0360(14) 0.0328(13) -0.0051(11) -0.0011(11) -0.0030(12)
N5 0.0305(17) 0.0297(16) 0.0394(16) -0.0025(13) -0.0032(13) -0.0072(14)
O1 0.0354(14) 0.0570(17) 0.0263(12) 0.0026(12) -0.0031(11) -0.0112(13)
N6 0.0362(17) 0.0285(16) 0.0346(15) 0.0015(13) -0.0041(13) -0.0117(14)
N2 0.0349(18) 0.050(2) 0.0282(15) -0.0071(14) -0.0034(13) -0.0093(16)
N1 0.0391(18) 0.0431(19) 0.0298(15) -0.0043(14) -0.0005(13) -0.0070(16)

loop_
_atom_type_symbol
_atom_type_description
_atom_type_scat_dispersion_real
_atom_type_scat_dispersion_imag
_atom_type_scat_source
C C 0.0033 0.0016 'International Tables Vol C Tables 4.2.6.8 and 6.1.1.4'
H H 0.0000 0.0000 'International Tables Vol C Tables 4.2.6.8 and 6.1.1.4'
Cr Cr 0.3209 0.6236 'International Tables Vol C Tables 4.2.6.8 and 6.1.1.4'
Mn Mn 0.3368 0.7283 'International Tables Vol C Tables 4.2.6.8 and 6.1.1.4'
N N 0.0061 0.0033 'International Tables Vol C Tables 4.2.6.8 and 6.1.1.4'
O O 0.0106 0.0060 'International Tables Vol C Tables 4.2.6.8 and 6.1.1.4'

loop_
_geom_angle_atom_site_label_1
_geom_angle_atom_site_label_2
_geom_angle_atom_site_label_3
_geom_angle
N4 C25 C24 121.9(3)
N4 C25 C21 117.9(3)
C24 C25 C21 120.2(3)
N5 C33 C34 121.9(4)
O2 C2 O4 126.4(3)
O2 C2 C1 118.3(3)
O4 C2 C1 115.3(3)
N4 C28 C27 122.1(3)
O1 C1 O3 126.9(3)
O1 C1 C2 118.1(3)
O3 C1 C2 115.0(3)
N5 C37 C36 123.3(3)
N5 C37 C41 116.7(3)
C36 C37 C41 120.0(3)
N6 C41 C40 123.7(3)
N6 C41 C37 116.4(3)
C40 C41 C37 119.9(3)
N3 C17 C18 122.7(3)
O16 C31 O13 124.4(3)
O16 C31 C32 120.8(3)
O13 C31 C32 114.8(3)
O11 C30 O9 125.8(4)
O11 C30 C29 120.1(4)
O9 C30 C29 114.2(3)
C25 C24 C26 116.9(3)
C25 C24 C23 117.9(3)
C26 C24 C23 125.2(3)
O12 C29 O10 125.3(3)
O12 C29 C30 120.3(3)
O10 C29 C30 114.3(3)
O15 C32 O14 126.0(4)
O15 C32 C31 120.8(3)
O14 C32 C31 113.2(3)
N3 C21 C20 122.6(3)
N3 C21 C25 116.6(3)
C20 C21 C25 120.8(3)
C39 C38 C36 120.5(4)
C35 C34 C33 120.6(4)
C35 C36 C37 117.1(3)
C35 C36 C38 123.8(4)
C37 C36 C38 119.1(4)
C18 C19 C20 119.8(3)
C19 C18 C17 119.1(4)
C19 C20 C21 117.6(3)
C19 C20 C22 124.5(3)
C21 C20 C22 117.9(3)
O7 C15 O6 125.4(3)
O7 C15 C16 120.7(3)
O6 C15 C16 113.9(3)
N6 C44 C43 121.0(4)
C27 C26 C24 120.4(3)
C23 C22 C20 121.3(3)
C26 C27 C28 119.4(4)
O8 C16 O5 125.7(3)
O8 C16 C15 120.7(3)
O5 C16 C15 113.6(3)
C42 C40 C41 116.9(4)
C42 C40 C39 124.7(4)
C41 C40 C39 118.4(4)
C34 C35 C36 119.1(4)
C22 C23 C24 121.8(3)
C38 C39 C40 122.0(4)
C43 C42 C40 119.9(4)
N2 C11 C10 122.5(4)
N2 C11 C7 118.1(3)
C10 C11 C7 119.4(3)
N1 C3 C4 123.0(4)
N2 C14 C13 122.7(4)
C42 C43 C44 120.2(4)
N1 C7 C6 123.3(4)
N1 C7 C11 117.3(3)
C6 C7 C11 119.3(4)
C13 C12 C10 119.4(4)
C7 C6 C5 117.2(4)
C7 C6 C8 119.3(4)
C5 C6 C8 123.5(4)
C12 C10 C11 117.4(4)
C12 C10 C9 122.7(4)
C11 C10 C9 119.9(4)
C4 C5 C6 119.3(4)
C5 C4 C3 120.1(4)
C12 C13 C14 120.0(4)
C8 C9 C10 120.9(4)
C9 C8 C6 121.1(4)
O14 Cr2 O9 93.04(11)
O14 Cr2 O13 83.53(10)
O9 Cr2 O13 92.98(11)
O14 Cr2 O10 92.77(10)
O9 Cr2 O10 82.75(10)
O13 Cr2 O10 174.20(10)
O14 Cr2 N6 95.30(11)
O9 Cr2 N6 169.74(11)
O13 Cr2 N6 93.89(11)
O10 Cr2 N6 90.88(10)
O14 Cr2 N5 173.01(11)
O9 Cr2 N5 92.88(11)
O13 Cr2 N5 92.46(11)
O10 Cr2 N5 91.66(11)
N6 Cr2 N5 79.23(11)
O5 Cr1 O6 83.61(9)
O5 Cr1 O4 95.44(10)
O6 Cr1 O4 91.72(9)
O5 Cr1 O3 94.16(10)
O6 Cr1 O3 174.07(9)
O4 Cr1 O3 83.00(9)
O5 Cr1 N3 92.62(10)
O6 Cr1 N3 93.72(9)
O4 Cr1 N3 170.73(10)
O3 Cr1 N3 91.87(9)
O5 Cr1 N4 171.46(10)
O6 Cr1 N4 91.58(9)
O4 Cr1 N4 91.74(10)
O3 Cr1 N4 91.28(10)
N3 Cr1 N4 80.62(10)
O1W Mn1 O2W 94.21(16)
O1W Mn1 O2 157.52(12)
O2W Mn1 O2 82.88(12)
O1W Mn1 N2 104.76(14)
O2W Mn1 N2 153.43(13)
O2 Mn1 N2 86.20(9)
O1W Mn1 N1 92.50(13)
O2W Mn1 N1 87.94(12)
O2 Mn1 N1 109.60(10)
N2 Mn1 N1 73.03(12)
O1W Mn1 O1 83.71(12)
O2W Mn1 O1 88.60(11)
O2 Mn1 O1 73.96(8)
N2 Mn1 O1 111.53(11)
N1 Mn1 O1 174.67(11)
C15 O6 Cr1 113.9(2)
C29 O10 Cr2 114.2(2)
C1 O3 Cr1 112.4(2)
C31 O13 Cr2 113.0(2)
C16 O5 Cr1 114.5(2)
C2 O4 Cr1 113.1(2)
C2 O2 Mn1 113.7(2)
C28 N4 C25 119.3(3)
C28 N4 Cr1 128.8(2)
C25 N4 Cr1 111.8(2)
C30 O9 Cr2 114.5(2)
C17 N3 C21 118.2(3)
C17 N3 Cr1 128.7(2)
C21 N3 Cr1 113.1(2)
C32 O14 Cr2 114.4(2)
C33 N5 C37 118.0(3)
C33 N5 Cr2 128.8(3)
C37 N5 Cr2 113.2(2)
C1 O1 Mn1 110.1(2)
C44 N6 C41 118.4(3)
C44 N6 Cr2 127.1(3)
C41 N6 Cr2 114.4(2)
C14 N2 C11 118.0(3)
C14 N2 Mn1 125.9(3)
C11 N2 Mn1 115.9(2)
C3 N1 C7 117.1(3)
C3 N1 Mn1 127.2(3)
C7 N1 Mn1 115.6(2)

loop_
_geom_bond_atom_site_label_1
_geom_bond_atom_site_label_2
_geom_bond_distance
O2W Mn1 2.179(3)
O1W Mn1 2.078(3)
C25 N4 1.363(4)
C25 C24 1.400(4)
C25 C21 1.418(4)
C33 N5 1.324(4)
C33 C34 1.390(5)
C2 O2 1.230(4)
C2 O4 1.268(4)
C2 C1 1.549(5)
C28 N4 1.319(4)
C28 C27 1.387(5)
C1 O1 1.227(4)
C1 O3 1.276(4)
C37 N5 1.359(4)
C37 C36 1.404(5)
C37 C41 1.421(5)
C41 N6 1.354(4)
C41 C40 1.397(5)
C17 N3 1.328(4)
C17 C18 1.393(5)
C31 O16 1.224(4)
C31 O13 1.282(4)
C31 C32 1.544(5)
C30 O11 1.211(4)
C30 O9 1.277(4)
C30 C29 1.544(5)
C24 C26 1.400(5)
C24 C23 1.433(5)
C29 O12 1.225(4)
C29 O10 1.270(4)
C32 O15 1.203(4)
C32 O14 1.287(4)
C21 N3 1.355(4)
C21 C20 1.402(4)
C38 C39 1.332(6)
C38 C36 1.429(5)
C34 C35 1.369(6)
C36 C35 1.390(5)
C19 C18 1.367(5)
C19 C20 1.394(5)
C20 C22 1.431(5)
O7 C15 1.222(4)
C15 O6 1.274(4)
C15 C16 1.548(5)
O8 C16 1.191(4)
C44 N6 1.330(4)
C44 C43 1.399(5)
C26 C27 1.361(5)
C22 C23 1.340(5)
C16 O5 1.285(4)
C40 C42 1.380(5)
C40 C39 1.438(5)
C42 C43 1.372(6)
C11 N2 1.363(4)
C11 C10 1.402(5)
C11 C7 1.428(5)
C3 N1 1.334(5)
C3 C4 1.391(6)
C14 N2 1.319(5)
C14 C13 1.389(6)
C7 N1 1.351(5)
C7 C6 1.405(5)
C12 C13 1.354(6)
C12 C10 1.400(6)
C6 C5 1.405(6)
C6 C8 1.428(6)
C10 C9 1.417(6)
C5 C4 1.349(6)
C9 C8 1.339(6)
Cr2 O14 1.931(2)
Cr2 O9 1.952(2)
Cr2 O13 1.958(2)
Cr2 O10 1.968(2)
Cr2 N6 2.052(3)
Cr2 N5 2.080(3)
Cr1 O5 1.924(2)
Cr1 O6 1.951(2)
Cr1 O4 1.974(2)
Cr1 O3 1.997(2)
Cr1 N3 2.053(3)
Cr1 N4 2.062(3)
Mn1 O2 2.196(2)
Mn1 N2 2.243(3)
Mn1 N1 2.277(3)
Mn1 O1 2.306(2)
